data_4512973
loop_
_publ_author_name
'Ar\?ic\?i, M\"ursel'
'Ye\,silel, Okan Zafer'
'Ta\,s, Murat'

_publ_section_title
;
 Coordination Polymers Assembled From
 3,3&#x2032;,5,5&#x2032;-Azobenzenetetracarboxylic Acid and Different
 Bis(imidazole) Ligands with Varying Flexibility
;
_journal_issue 6
_journal_name_full 'Crystal Growth &amp; Design'
_journal_page_first 3024
_journal_paper_doi 10.1021/acs.cgd.5b00432
_journal_volume 15
_journal_year 2015
_chemical_formula_moiety 'C22 H17 Cd N5 O5'
_chemical_formula_sum 'C22 H17 Cd N5 O5'
_chemical_formula_weight 543.81
_chemical_name_systematic
;
 ? 
;
_space_group_crystal_system triclinic
_space_group_IT_number 2
_space_group_name_Hall '-P 1'
_space_group_name_H-M_alt 'P -1'
_symmetry_space_group_name_Hall '-P 1'
_symmetry_space_group_name_H-M 'P -1'
_atom_sites_solution_hydrogens mixed
_audit_creation_date 2015-02-05
_audit_creation_method
;
Olex2 1.2
(compiled 2014.09.19 svn.r3010 for OlexSys, GUI svn.r4874)
;
_cell_angle_alpha 109.491(2)
_cell_angle_beta 95.535(2)
_cell_angle_gamma 97.425(2)
_cell_formula_units_Z 2
_cell_length_a 8.6453(4)
_cell_length_b 10.3129(5)
_cell_length_c 12.7250(6)
_cell_measurement_reflns_used 9970
_cell_measurement_temperature 296(2)
_cell_measurement_theta_max 33.18
_cell_measurement_theta_min 2.40
_cell_volume 1048.66(9)
_computing_cell_refinement 'Bruker SAINT'
_computing_data_collection 'Bruker APEX2'
_computing_data_reduction 'Bruker SAINT'
_computing_molecular_graphics 'Olex2 (Dolomanov et al., 2009)'
_computing_publication_material 'Olex2 (Dolomanov et al., 2009)'
_computing_structure_refinement 'ShelXL (Sheldrick, 2008)'
_computing_structure_solution 'SHELXS-97 (Sheldrick, 1990)'
_diffrn_ambient_temperature 296.15
_diffrn_measured_fraction_theta_full 0.997
_diffrn_measured_fraction_theta_max 0.997
_diffrn_measurement_device_type 'Bruker APEX-II CCD'
_diffrn_measurement_method '\f and \w scans'
_diffrn_radiation_monochromator graphite
_diffrn_radiation_type MoK\a
_diffrn_radiation_wavelength 0.71073
_diffrn_reflns_av_R_equivalents 0.0243
_diffrn_reflns_av_unetI/netI 0.0195
_diffrn_reflns_limit_h_max 10
_diffrn_reflns_limit_h_min -10
_diffrn_reflns_limit_k_max 12
_diffrn_reflns_limit_k_min -12
_diffrn_reflns_limit_l_max 15
_diffrn_reflns_limit_l_min -15
_diffrn_reflns_number 21800
_diffrn_reflns_theta_full 26.36
_diffrn_reflns_theta_max 26.36
_diffrn_reflns_theta_min 2.13
_diffrn_source 'fine-focus sealed tube'
_diffrn_standards_number 0
_exptl_absorpt_coefficient_mu 1.088
_exptl_absorpt_correction_T_max 0.9426
_exptl_absorpt_correction_T_min 0.7726
_exptl_absorpt_correction_type none
_exptl_crystal_colour yellow
_exptl_crystal_density_diffrn 1.722
_exptl_crystal_density_method 'not measured'
_exptl_crystal_description PRISM
_exptl_crystal_F_000 544
_exptl_crystal_size_max 0.25
_exptl_crystal_size_mid 0.08
_exptl_crystal_size_min 0.055
_refine_diff_density_max 2.899
_refine_diff_density_min -5.600
_refine_diff_density_rms 0.152
_refine_ls_extinction_method none
_refine_ls_goodness_of_fit_ref 1.099
_refine_ls_hydrogen_treatment mixed
_refine_ls_matrix_type full
_refine_ls_number_parameters 322
_refine_ls_number_reflns 4273
_refine_ls_number_restraints 85
_refine_ls_restrained_S_all 1.091
_refine_ls_R_factor_all 0.0561
_refine_ls_R_factor_gt 0.0539
_refine_ls_shift/su_max 0.000
_refine_ls_shift/su_mean 0.000
_refine_ls_structure_factor_coef Fsqd
_refine_ls_weighting_details 'calc w=1/[\s^2^(Fo^2^)+(0.0812P)^2^+4.9064P] where P=(Fo^2^+2Fc^2^)/3'
_refine_ls_weighting_scheme calc
_refine_ls_wR_factor_gt 0.1429
_refine_ls_wR_factor_ref 0.1447
_reflns_number_gt 4055
_reflns_number_total 4273
_reflns_threshold_expression >2sigma(I)
_cod_data_source_file cg5b00432_si_004.cif
_cod_data_source_block ma1334_0m_a_a
_cod_depositor_comments 'Adding full bibliography for 4512970--4512974.cif.'
_cod_database_code 4512973
_shelxl_version_number 2013-4

loop_
_space_group_symop_id
_space_group_symop_operation_xyz
1 'x, y, z'
2 '-x, -y, -z'

loop_
_atom_site_label
_atom_site_type_symbol
_atom_site_fract_x
_atom_site_fract_y
_atom_site_fract_z
_atom_site_U_iso_or_equiv
_atom_site_adp_type
_atom_site_occupancy
_atom_site_site_symmetry_order
_atom_site_calc_flag
_atom_site_refinement_flags_posn
_atom_site_refinement_flags_adp
Cd1 Cd -0.09387(4) 0.77204(3) 0.89481(3) 0.02387(15) Uani 1 1 d . U
O3 O -0.0381(6) 1.5398(5) 0.8767(4) 0.0541(7) Uani 1 1 d . U
O1 O -0.2271(5) 0.9045(4) 0.8266(4) 0.0389(9) Uani 1 1 d . U
O4 O -0.2158(6) 1.5551(5) 0.7459(4) 0.0541(7) Uani 1 1 d . U
N4 N 0.2732(6) 0.2852(5) 0.9994(4) 0.0356(10) Uani 1 1 d . U
N3 N 0.3742(6) 0.3799(5) 0.8849(4) 0.0370(10) Uani 1 1 d . U
O2 O -0.0559(7) 1.0878(5) 0.9366(4) 0.0619(15) Uani 1 1 d . U
C2 C -0.2093(5) 1.1112(5) 0.7836(4) 0.0223(9) Uani 1 1 d . U
N5 N -0.4560(7) 1.0561(5) 0.5091(4) 0.0428(12) Uani 1 1 d . U
C3 C -0.1523(6) 1.2537(5) 0.8171(4) 0.0240(9) Uani 1 1 d . U
H3 H -0.0829 1.2982 0.8840 0.029 Uiso 1 1 calc R .
C4 C -0.1979(6) 1.3299(5) 0.7517(4) 0.0262(10) Uani 1 1 d . U
C1 C -0.1609(6) 1.0303(5) 0.8560(4) 0.0268(10) Uani 1 1 d . U
N1 N 0.1164(6) 0.7880(5) 0.8054(5) 0.0448(12) Uani 1 1 d . U
C7 C -0.3123(6) 1.0434(5) 0.6834(4) 0.0263(10) Uani 1 1 d . U
H7 H -0.3516 0.9484 0.6613 0.032 Uiso 1 1 calc R .
N2 N 0.3119(7) 0.7079(6) 0.7213(5) 0.0476(13) Uani 1 1 d . U
C8 C -0.1459(6) 1.4853(5) 0.7934(4) 0.0264(10) Uani 1 1 d . U
C5 C -0.3003(7) 1.2613(5) 0.6502(4) 0.0316(11) Uani 1 1 d . U
H5 H -0.3311 1.3110 0.6051 0.038 Uiso 1 1 calc R .
C20 C 0.2579(7) 0.3737(6) 0.9461(5) 0.0342(11) Uani 1 1 d . U
H20 H 0.185(9) 0.416(8) 0.949(6) 0.041 Uiso 1 1 d R .
C6 C -0.3556(7) 1.1191(5) 0.6170(4) 0.0337(12) Uani 1 1 d . U
C22 C 0.4080(8) 0.2331(7) 0.9700(6) 0.0431(13) Uani 1 1 d . U
H22 H 0.450(9) 0.174(8) 1.008(7) 0.052 Uiso 1 1 d R .
C21 C 0.4694(9) 0.2899(8) 0.8986(6) 0.0496(15) Uani 1 1 d . U
H21 H 0.552(10) 0.281(8) 0.856(7) 0.060 Uiso 1 1 d R .
C19 C 0.3926(10) 0.4641(8) 0.8132(6) 0.0477(15) Uani 1 1 d . U
H19A H 0.510(10) 0.512(8) 0.822(7) 0.057 Uiso 1 1 d R .
H19B H 0.346(10) 0.530(9) 0.835(7) 0.057 Uiso 1 1 d R .
C18 C 0.3149(8) 0.3904(7) 0.6930(5) 0.0446(14) Uani 1 1 d . U
C9 C 0.1619(8) 0.6809(7) 0.7358(7) 0.0487(15) Uani 1 1 d . U
H9 H 0.102(10) 0.597(9) 0.693(7) 0.058 Uiso 1 1 d R .
C13 C 0.3247(9) 0.4643(8) 0.6175(6) 0.0528(16) Uani 1 1 d . U
C12 C 0.4057(10) 0.6127(10) 0.6540(8) 0.0610(19) Uani 1 1 d . U
H12A H 0.495(11) 0.612(10) 0.694(8) 0.073 Uiso 1 1 d R .
H12B H 0.427(11) 0.634(10) 0.593(8) 0.073 Uiso 1 1 d R .
C17 C 0.2334(12) 0.2547(9) 0.6548(7) 0.063(2) Uani 1 1 d . U
H17 H 0.237(12) 0.211(10) 0.699(9) 0.076 Uiso 1 1 d R .
C14 C 0.2515(13) 0.3977(12) 0.5061(7) 0.077(2) Uani 1 1 d . U
H14 H 0.2572 0.4456 0.4560 0.092 Uiso 1 1 calc R .
C11 C 0.3669(11) 0.8435(10) 0.7901(10) 0.081(3) Uani 1 1 d . U
H11 H 0.475(13) 0.874(11) 0.780(9) 0.097 Uiso 1 1 d R .
C10 C 0.2449(11) 0.8909(9) 0.8395(10) 0.085(3) Uani 1 1 d . U
H10 H 0.2479 0.9809 0.8896 0.102 Uiso 1 1 calc R .
C15 C 0.1727(16) 0.2656(14) 0.4697(7) 0.094(3) Uani 1 1 d . U
H15 H 0.109(14) 0.226(12) 0.386(11) 0.113 Uiso 1 1 d R .
C16 C 0.1639(15) 0.1922(12) 0.5437(9) 0.087(3) Uani 1 1 d . U
H16 H 0.108(14) 0.099(13) 0.546(10) 0.105 Uiso 1 1 d R .
O5 O -0.4160(6) 1.1255(5) 0.4373(4) 0.0541(7) Uani 1 1 d . U

loop_
_atom_site_aniso_label
_atom_site_aniso_U_11
_atom_site_aniso_U_22
_atom_site_aniso_U_33
_atom_site_aniso_U_23
_atom_site_aniso_U_13
_atom_site_aniso_U_12
Cd1 0.0293(2) 0.0169(2) 0.0258(2) 0.00987(14) -0.00092(14) 0.00209(13)
O3 0.0676(18) 0.0377(14) 0.0531(16) 0.0188(12) -0.0051(13) -0.0019(12)
O1 0.043(2) 0.0265(19) 0.052(2) 0.0244(18) -0.0057(18) 0.0023(16)
O4 0.0676(18) 0.0377(14) 0.0531(16) 0.0188(12) -0.0051(13) -0.0019(12)
N4 0.040(3) 0.035(2) 0.036(2) 0.017(2) 0.008(2) 0.007(2)
N3 0.037(2) 0.044(3) 0.033(2) 0.017(2) 0.0078(19) 0.003(2)
O2 0.087(4) 0.039(2) 0.049(3) 0.019(2) -0.041(3) 0.001(2)
C2 0.026(2) 0.018(2) 0.023(2) 0.0087(17) -0.0026(17) 0.0023(17)
N5 0.067(3) 0.026(2) 0.027(2) 0.0076(18) -0.020(2) -0.001(2)
C3 0.026(2) 0.018(2) 0.024(2) 0.0058(17) -0.0042(18) 0.0011(17)
C4 0.031(2) 0.022(2) 0.027(2) 0.0100(18) 0.0051(19) 0.0046(18)
C1 0.029(2) 0.025(2) 0.031(2) 0.0154(19) -0.0007(19) 0.0063(19)
N1 0.040(3) 0.032(3) 0.063(3) 0.016(2) 0.016(2) 0.003(2)
C7 0.032(2) 0.016(2) 0.027(2) 0.0072(18) -0.0057(19) -0.0006(18)
N2 0.041(3) 0.055(3) 0.064(4) 0.037(3) 0.023(3) 0.014(2)
C8 0.032(2) 0.019(2) 0.030(2) 0.0110(18) 0.0072(19) 0.0030(18)
C5 0.048(3) 0.023(2) 0.025(2) 0.0124(19) -0.006(2) 0.005(2)
C20 0.034(3) 0.038(3) 0.034(3) 0.016(2) 0.003(2) 0.007(2)
C6 0.050(3) 0.024(2) 0.023(2) 0.0058(19) -0.008(2) 0.008(2)
C22 0.046(3) 0.041(3) 0.046(3) 0.017(3) 0.006(3) 0.013(3)
C21 0.045(3) 0.059(4) 0.053(4) 0.024(3) 0.020(3) 0.016(3)
C19 0.061(4) 0.046(4) 0.039(3) 0.021(3) 0.011(3) -0.001(3)
C18 0.053(4) 0.051(3) 0.036(3) 0.017(3) 0.015(3) 0.017(3)
C9 0.039(3) 0.042(3) 0.068(4) 0.021(3) 0.022(3) 0.006(3)
C13 0.063(4) 0.072(4) 0.046(3) 0.033(3) 0.029(3) 0.041(3)
C12 0.059(4) 0.081(4) 0.081(5) 0.059(4) 0.045(4) 0.039(4)
C17 0.086(6) 0.051(4) 0.047(4) 0.012(3) 0.003(4) 0.012(4)
C14 0.106(7) 0.108(6) 0.038(4) 0.031(4) 0.028(4) 0.067(5)
C11 0.054(4) 0.072(5) 0.106(8) 0.022(5) 0.029(5) -0.015(4)
C10 0.070(5) 0.044(4) 0.122(8) 0.004(4) 0.043(5) -0.014(4)
C15 0.128(9) 0.112(7) 0.034(4) 0.004(4) -0.003(5) 0.060(6)
C16 0.108(8) 0.069(6) 0.062(5) -0.004(4) -0.008(5) 0.022(5)
O5 0.0676(18) 0.0377(14) 0.0531(16) 0.0188(12) -0.0051(13) -0.0019(12)

loop_
_atom_type_symbol
_atom_type_description
_atom_type_scat_dispersion_real
_atom_type_scat_dispersion_imag
_atom_type_scat_source
C C 0.0033 0.0016 'International Tables Vol C Tables 4.2.6.8 and 6.1.1.4'
H H 0.0000 0.0000 'International Tables Vol C Tables 4.2.6.8 and 6.1.1.4'
Cd Cd -0.8075 1.2024 'International Tables Vol C Tables 4.2.6.8 and 6.1.1.4'
N N 0.0061 0.0033 'International Tables Vol C Tables 4.2.6.8 and 6.1.1.4'
O O 0.0106 0.0060 'International Tables Vol C Tables 4.2.6.8 and 6.1.1.4'

loop_
_geom_angle_atom_site_label_1
_geom_angle_atom_site_label_2
_geom_angle_atom_site_label_3
_geom_angle
_geom_angle_site_symmetry_1
_geom_angle_site_symmetry_3
O3 Cd1 C8 27.15(16) 1_545 1_545
O1 Cd1 O3 148.62(16) . 1_545
O1 Cd1 O4 94.55(16) . 1_545
O1 Cd1 N4 98.68(17) . 2_567
O1 Cd1 O2 108.27(16) . 2_577
O1 Cd1 N1 96.71(19) . .
O1 Cd1 C8 121.55(15) . 1_545
O4 Cd1 O3 54.07(17) 1_545 1_545
O4 Cd1 C8 27.10(16) 1_545 1_545
N4 Cd1 O3 81.30(18) 2_567 1_545
N4 Cd1 O4 86.29(18) 2_567 1_545
N4 Cd1 O2 86.3(2) 2_567 2_577
N4 Cd1 C8 80.74(16) 2_567 1_545
O2 Cd1 O3 103.05(17) 2_577 1_545
O2 Cd1 O4 156.81(17) 2_577 1_545
O2 Cd1 C8 129.77(15) 2_577 1_545
N1 Cd1 O3 84.86(19) . 1_545
N1 Cd1 O4 91.1(2) . 1_545
N1 Cd1 N4 164.5(2) . 2_567
N1 Cd1 O2 90.2(2) . 2_577
N1 Cd1 C8 90.05(17) . 1_545
C8 O3 Cd1 90.5(3) . 1_565
C1 O1 Cd1 114.8(3) . .
C8 O4 Cd1 91.4(3) . 1_565
C20 N4 Cd1 124.3(4) . 2_567
C20 N4 C22 105.2(5) . .
C22 N4 Cd1 130.4(4) . 2_567
C20 N3 C21 107.5(5) . .
C20 N3 C19 126.3(6) . .
C21 N3 C19 126.2(6) . .
C1 O2 Cd1 165.6(5) . 2_577
C3 C2 C1 120.1(4) . .
C7 C2 C3 120.2(4) . .
C7 C2 C1 119.6(4) . .
N5 N5 C6 117.9(6) 2_476 .
N5 N5 O5 130.8(6) 2_476 .
O5 N5 C6 110.5(5) . .
C4 C3 C2 120.6(4) . .
C3 C4 C8 120.0(4) . .
C3 C4 C5 119.1(4) . .
C5 C4 C8 120.8(4) . .
O1 C1 C2 117.3(4) . .
O2 C1 O1 124.1(5) . .
O2 C1 C2 118.5(5) . .
C9 N1 Cd1 123.6(4) . .
C9 N1 C10 105.3(6) . .
C10 N1 Cd1 127.3(5) . .
C6 C7 C2 119.1(4) . .
C9 N2 C12 128.5(7) . .
C9 N2 C11 105.8(6) . .
C11 N2 C12 125.6(7) . .
O3 C8 Cd1 62.4(3) . 1_565
O3 C8 C4 118.3(5) . .
O4 C8 Cd1 61.5(3) . 1_565
O4 C8 O3 123.2(5) . .
O4 C8 C4 118.4(5) . .
C4 C8 Cd1 169.3(3) . 1_565
C6 C5 C4 119.9(5) . .
N4 C20 N3 111.4(5) . .
C7 C6 N5 122.9(5) . .
C7 C6 C5 121.0(5) . .
C5 C6 N5 116.1(5) . .
C21 C22 N4 109.6(6) . .
C22 C21 N3 106.4(6) . .
N3 C19 C18 114.0(6) . .
C13 C18 C19 118.1(6) . .
C17 C18 C19 122.5(6) . .
C17 C18 C13 119.4(7) . .
N1 C9 N2 112.7(6) . .
C18 C13 C12 122.2(7) . .
C14 C13 C18 118.7(8) . .
C14 C13 C12 119.0(7) . .
N2 C12 C13 111.3(6) . .
C16 C17 C18 120.1(9) . .
C15 C14 C13 121.5(9) . .
C10 C11 N2 106.3(7) . .
C11 C10 N1 109.9(8) . .
C14 C15 C16 119.9(9) . .
C17 C16 C15 120.4(11) . .

loop_
_geom_bond_atom_site_label_1
_geom_bond_atom_site_label_2
_geom_bond_distance
_geom_bond_site_symmetry_2
Cd1 O3 2.444(5) 1_545
Cd1 O1 2.225(4) .
Cd1 O4 2.426(5) 1_545
Cd1 N4 2.294(5) 2_567
Cd1 O2 2.297(4) 2_577
Cd1 N1 2.253(5) .
Cd1 C8 2.759(5) 1_545
O3 Cd1 2.444(5) 1_565
O3 C8 1.259(7) .
O1 C1 1.262(6) .
O4 Cd1 2.426(5) 1_565
O4 C8 1.257(7) .
N4 Cd1 2.294(5) 2_567
N4 C20 1.318(7) .
N4 C22 1.378(8) .
N3 C20 1.338(8) .
N3 C21 1.360(9) .
N3 C19 1.460(8) .
O2 Cd1 2.297(4) 2_577
O2 C1 1.227(7) .
C2 C3 1.393(6) .
C2 C1 1.499(6) .
C2 C7 1.390(7) .
N5 N5 1.238(10) 2_476
N5 C6 1.446(7) .
N5 O5 1.378(7) .
C3 C4 1.385(7) .
C4 C8 1.501(7) .
C4 C5 1.400(7) .
N1 C9 1.298(9) .
N1 C10 1.358(9) .
C7 C6 1.386(7) .
N2 C9 1.334(8) .
N2 C12 1.460(9) .
N2 C11 1.371(11) .
C8 Cd1 2.759(5) 1_565
C5 C6 1.387(7) .
C22 C21 1.348(10) .
C19 C18 1.504(10) .
C18 C13 1.414(9) .
C18 C17 1.384(11) .
C13 C12 1.495(13) .
C13 C14 1.395(12) .
C17 C16 1.380(13) .
C14 C15 1.346(17) .
C11 C10 1.343(13) .
C15 C16 1.393(17) .

loop_
_geom_torsion_atom_site_label_1
_geom_torsion_atom_site_label_2
_geom_torsion_atom_site_label_3
_geom_torsion_atom_site_label_4
_geom_torsion
_geom_torsion_site_symmetry_1
_geom_torsion_site_symmetry_4
Cd1 O3 C8 O4 9.5(6) 1_565 .
Cd1 O3 C8 C4 -168.0(4) 1_565 .
Cd1 O1 C1 O2 -18.5(8) . .
Cd1 O1 C1 C2 158.3(3) . .
Cd1 O4 C8 O3 -9.6(6) 1_565 .
Cd1 O4 C8 C4 167.9(4) 1_565 .
Cd1 N4 C20 N3 -175.7(4) 2_567 .
Cd1 N4 C22 C21 174.8(5) 2_567 .
Cd1 O2 C1 O1 -114.3(16) 2_577 .
Cd1 O2 C1 C2 69(2) 2_577 .
Cd1 N1 C9 N2 -160.0(5) . .
Cd1 N1 C10 C11 157.8(8) . .
N4 C22 C21 N3 1.1(8) . .
N3 C19 C18 C13 179.2(6) . .
N3 C19 C18 C17 0.0(11) . .
C2 C3 C4 C8 175.1(5) . .
C2 C3 C4 C5 -1.0(8) . .
C2 C7 C6 N5 176.9(5) . .
C2 C7 C6 C5 -1.3(9) . .
N5 N5 C6 C7 22.7(11) 2_476 .
N5 N5 C6 C5 -159.0(8) 2_476 .
C3 C2 C1 O1 173.8(5) . .
C3 C2 C1 O2 -9.2(8) . .
C3 C2 C7 C6 0.8(8) . .
C3 C4 C8 Cd1 -78(2) . 1_565
C3 C4 C8 O3 13.2(7) . .
C3 C4 C8 O4 -164.3(5) . .
C3 C4 C5 C6 0.6(8) . .
C4 C5 C6 N5 -177.7(5) . .
C4 C5 C6 C7 0.6(9) . .
C1 C2 C3 C4 -179.1(5) . .
C1 C2 C7 C6 -179.7(5) . .
C7 C2 C3 C4 0.4(8) . .
C7 C2 C1 O1 -5.7(7) . .
C7 C2 C1 O2 171.4(6) . .
N2 C11 C10 N1 1.4(14) . .
C8 C4 C5 C6 -175.5(5) . .
C5 C4 C8 Cd1 98(2) . 1_565
C5 C4 C8 O3 -170.7(5) . .
C5 C4 C8 O4 11.7(8) . .
C20 N4 C22 C21 -0.9(8) . .
C20 N3 C21 C22 -0.9(8) . .
C20 N3 C19 C18 -90.7(8) . .
C22 N4 C20 N3 0.3(7) . .
C21 N3 C20 N4 0.4(7) . .
C21 N3 C19 C18 87.0(9) . .
C19 N3 C20 N4 178.4(6) . .
C19 N3 C21 C22 -179.0(6) . .
C19 C18 C13 C12 -1.5(10) . .
C19 C18 C13 C14 -179.2(7) . .
C19 C18 C17 C16 179.8(9) . .
C18 C13 C12 N2 -73.6(9) . .
C18 C13 C14 C15 -0.1(12) . .
C18 C17 C16 C15 -1.1(16) . .
C9 N1 C10 C11 -0.4(12) . .
C9 N2 C12 C13 -12.0(11) . .
C9 N2 C11 C10 -1.7(12) . .
C13 C18 C17 C16 0.6(13) . .
C13 C14 C15 C16 -0.4(16) . .
C12 N2 C9 N1 177.0(7) . .
C12 N2 C11 C10 -177.4(9) . .
C12 C13 C14 C15 -177.9(8) . .
C17 C18 C13 C12 177.7(7) . .
C17 C18 C13 C14 0.0(10) . .
C14 C13 C12 N2 104.1(8) . .
C14 C15 C16 C17 1.0(18) . .
C11 N2 C9 N1 1.6(10) . .
C11 N2 C12 C13 162.7(8) . .
C10 N1 C9 N2 -0.7(10) . .
O5 N5 C6 C7 -148.0(6) . .
O5 N5 C6 C5 30.3(8) . .
